data_7127458
loop_
_publ_author_name
'Katzenmayer, Markus M.'
'Wolf, Benjamin M.'
'Mortis, Alexandros'
'Maichle-M\"ossmer, C\"acilia'
'Anwander, Reiner'

_publ_section_title
;
 Polymeric dimethylytterbium and the terminal methyl complex
 (Tp<sup>tBu,Me</sup>)Yb(CH<sub>3</sub>)(thf).
;
_journal_issue 2
_journal_name_full 'Chemical communications (Cambridge, England)'
_journal_page_first 243
_journal_page_last 246
_journal_paper_doi 10.1039/d0cc06981g
_journal_volume 57
_journal_year 2021
_chemical_formula_sum 'C24 H40 O Yb'
_chemical_formula_weight 517.60
_chemical_properties_physical Air-sensitive,Moisture-sensitive
_space_group_crystal_system orthorhombic
_space_group_IT_number 19
_space_group_name_Hall 'P 2ac 2ab'
_space_group_name_H-M_alt 'P 21 21 21'
_atom_sites_solution_hydrogens geom
_audit_creation_method SHELXL-2014/7
_audit_update_record
;
2020-10-20 deposited with the CCDC.	2020-11-24 downloaded from the CCDC.
;
_cell_angle_alpha 90
_cell_angle_beta 90
_cell_angle_gamma 90
_cell_formula_units_Z 4
_cell_length_a 8.521(3)
_cell_length_b 15.070(4)
_cell_length_c 18.244(5)
_cell_measurement_reflns_used 8345
_cell_measurement_temperature 173(2)
_cell_measurement_theta_max 28.55
_cell_measurement_theta_min 2.609
_cell_volume 2342.7(12)
_computing_cell_refinement 'SAINT V8.38A (Bruker AXS Inc., 2017)'
_computing_data_collection 'APEX3 v2017.3-0 (Bruker AXS)'
_computing_data_reduction 'SAINT V8.38A (Bruker AXS Inc., 2017)'
_computing_structure_refinement 'SHELXL-2014/7 (Sheldrick, 2014)'
_computing_structure_solution 'XT, VERSION 2014/5,SHELXS-13 (Sheldrick 2008)'
_diffrn_ambient_temperature 173(2)
_diffrn_measured_fraction_theta_full 1.000
_diffrn_measured_fraction_theta_max 1.000
_diffrn_measurement_device_type 'Bruker APEX II DUO'
_diffrn_measurement_method 'omega scans'
_diffrn_radiation_type MoK\a
_diffrn_radiation_wavelength 0.71073
_diffrn_reflns_av_R_equivalents 0.0534
_diffrn_reflns_av_unetI/netI 0.0483
_diffrn_reflns_Laue_measured_fraction_full 1.000
_diffrn_reflns_Laue_measured_fraction_max 1.000
_diffrn_reflns_limit_h_max 12
_diffrn_reflns_limit_h_min -11
_diffrn_reflns_limit_k_max 22
_diffrn_reflns_limit_k_min -22
_diffrn_reflns_limit_l_max 27
_diffrn_reflns_limit_l_min -27
_diffrn_reflns_number 35504
_diffrn_reflns_point_group_measured_fraction_full 1.000
_diffrn_reflns_point_group_measured_fraction_max 1.000
_diffrn_reflns_theta_full 25.242
_diffrn_reflns_theta_max 32.046
_diffrn_reflns_theta_min 1.753
_diffrn_source 'ImuS-focus sealed tube'
_exptl_absorpt_coefficient_mu 4.001
_exptl_absorpt_correction_type numerical
_exptl_absorpt_process_details sadabs
_exptl_crystal_colour green
_exptl_crystal_density_diffrn 1.467
_exptl_crystal_description column
_exptl_crystal_F_000 1048
_exptl_crystal_size_max 0.224
_exptl_crystal_size_mid 0.176
_exptl_crystal_size_min 0.105
_exptl_transmission_factor_max 0.7465
_exptl_transmission_factor_min 0.5759
_refine_diff_density_max 2.239
_refine_diff_density_min -1.308
_refine_diff_density_rms 0.110
_refine_ls_abs_structure_details
;
 Flack x determined using 2558 quotients [(I+)-(I-)]/[(I+)+(I-)]
 (Parsons, Flack and Wagner, Acta Cryst. B69 (2013) 249-259).
;
_refine_ls_abs_structure_Flack 0.003(10)
_refine_ls_extinction_method none
_refine_ls_goodness_of_fit_ref 1.034
_refine_ls_hydrogen_treatment constr
_refine_ls_matrix_type full
_refine_ls_number_parameters 247
_refine_ls_number_reflns 8160
_refine_ls_number_restraints 0
_refine_ls_restrained_S_all 1.034
_refine_ls_R_factor_all 0.0437
_refine_ls_R_factor_gt 0.0294
_refine_ls_shift/su_max 0.001
_refine_ls_shift/su_mean 0.000
_refine_ls_structure_factor_coef Fsqd
_refine_ls_weighting_details 'w=1/[\s^2^(Fo^2^)+(0.0143P)^2^+0.0070P] where P=(Fo^2^+2Fc^2^)/3'
_refine_ls_weighting_scheme calc
_refine_ls_wR_factor_gt 0.0553
_refine_ls_wR_factor_ref 0.0605
_reflns_Friedel_coverage 0.792
_reflns_Friedel_fraction_full 1.000
_reflns_Friedel_fraction_max 0.999
_reflns_number_gt 6513
_reflns_number_total 8160
_reflns_threshold_expression 'I > 2\s(I)'
_cod_data_source_file d0cc06981g2.cif
_cod_data_source_block 5_mo_MK103_P212121
_cod_depositor_comments 'Adding full bibliography for 7127457--7127460.cif.'
_cod_original_cell_volume 2342.8(12)
_cod_database_code 7127458
_shelx_shelxl_version_number 2014/7
_shelx_space_group_comment
;
The symmetry employed for this shelxl refinement is uniquely defined
by the following loop, which should always be used as a source of
symmetry information in preference to the above space-group names.
They are only intended as comments.
;
_shelx_estimated_absorpt_t_min 0.468
_shelx_estimated_absorpt_t_max 0.679

loop_
_space_group_symop_operation_xyz
'x, y, z'
'x+1/2, -y+1/2, -z'
'-x, y+1/2, -z+1/2'
'-x+1/2, -y, z+1/2'

loop_
_atom_site_label
_atom_site_type_symbol
_atom_site_fract_x
_atom_site_fract_y
_atom_site_fract_z
_atom_site_U_iso_or_equiv
_atom_site_adp_type
_atom_site_occupancy
_atom_site_site_symmetry_order
_atom_site_calc_flag
_atom_site_refinement_flags_posn
_atom_site_refinement_flags_adp
_atom_site_refinement_flags_occupancy
_atom_site_disorder_assembly
_atom_site_disorder_group
C1 C 0.2907(8) 0.4085(4) 0.4948(3) 0.0336(14) Uani 1 1 d . . . . .
C2 C 0.1514(10) 0.4519(4) 0.4777(3) 0.0273(13) Uani 1 1 d . . . . .
C3 C 0.1735(9) 0.5447(4) 0.4864(3) 0.0282(15) Uani 1 1 d . . . . .
C4 C 0.3300(7) 0.5573(3) 0.5106(3) 0.0271(11) Uani 1 1 d . . . . .
C5 C 0.4020(6) 0.4733(4) 0.5154(3) 0.0319(12) Uani 1 1 d . . . . .
C6 C 0.3103(9) 0.3088(3) 0.5011(4) 0.063(2) Uani 1 1 d . . . . .
H6A H 0.2742 0.2891 0.5494 0.095 Uiso 1 1 calc R U . . .
H6B H 0.4212 0.2933 0.4949 0.095 Uiso 1 1 calc R U . . .
H6C H 0.2481 0.2795 0.4629 0.095 Uiso 1 1 calc R U . . .
C7 C -0.0065(8) 0.4086(4) 0.4635(4) 0.0477(18) Uani 1 1 d . . . . .
H7A H -0.0565 0.3939 0.5103 0.071 Uiso 1 1 calc R U . . .
H7B H 0.0087 0.3543 0.4348 0.071 Uiso 1 1 calc R U . . .
H7C H -0.0736 0.4497 0.4361 0.071 Uiso 1 1 calc R U . . .
C8 C 0.0469(8) 0.6136(4) 0.4818(3) 0.0397(15) Uani 1 1 d . . . . .
H8A H -0.0219 0.6087 0.5247 0.060 Uiso 1 1 calc R U . . .
H8B H -0.0146 0.6044 0.4371 0.060 Uiso 1 1 calc R U . . .
H8C H 0.0945 0.6728 0.4807 0.060 Uiso 1 1 calc R U . . .
C9 C 0.3992(7) 0.6424(4) 0.5398(3) 0.0442(15) Uani 1 1 d . . . . .
H9A H 0.3783 0.6469 0.5925 0.066 Uiso 1 1 calc R U . . .
H9B H 0.3514 0.6931 0.5145 0.066 Uiso 1 1 calc R U . . .
H9C H 0.5127 0.6427 0.5314 0.066 Uiso 1 1 calc R U . . .
C10 C 0.5669(7) 0.4563(4) 0.5445(3) 0.0545(17) Uani 1 1 d . . . . .
H10A H 0.5666 0.4610 0.5981 0.082 Uiso 1 1 calc R U . . .
H10B H 0.6393 0.5002 0.5240 0.082 Uiso 1 1 calc R U . . .
H10C H 0.6008 0.3966 0.5302 0.082 Uiso 1 1 calc R U . . .
C11 C 0.5595(6) 0.5762(3) 0.2772(3) 0.0283(10) Uani 1 1 d . . . . .
C12 C 0.5274(6) 0.6409(3) 0.3308(3) 0.0267(10) Uani 1 1 d . . . . .
C13 C 0.3695(7) 0.6676(3) 0.3214(3) 0.0270(13) Uani 1 1 d . . . . .
C14 C 0.3060(6) 0.6194(3) 0.2616(3) 0.0298(11) Uani 1 1 d . . . . .
C15 C 0.4249(6) 0.5626(3) 0.2348(3) 0.0296(11) Uani 1 1 d . . . . .
C16 C 0.6449(7) 0.6803(4) 0.3831(3) 0.0485(15) Uani 1 1 d . . . . .
H16A H 0.7464 0.6866 0.3584 0.073 Uiso 1 1 calc R U . . .
H16B H 0.6565 0.6413 0.4257 0.073 Uiso 1 1 calc R U . . .
H16C H 0.6082 0.7388 0.3993 0.073 Uiso 1 1 calc R U . . .
C17 C 0.2900(8) 0.7463(4) 0.3580(3) 0.0459(15) Uani 1 1 d . . . . .
H17A H 0.3005 0.7988 0.3267 0.069 Uiso 1 1 calc R U . . .
H17B H 0.3396 0.7578 0.4055 0.069 Uiso 1 1 calc R U . . .
H17C H 0.1785 0.7330 0.3653 0.069 Uiso 1 1 calc R U . . .
C18 C 0.1455(7) 0.6342(4) 0.2299(4) 0.0505(16) Uani 1 1 d . . . . .
H18A H 0.1364 0.6958 0.2131 0.076 Uiso 1 1 calc R U . . .
H18B H 0.0660 0.6227 0.2676 0.076 Uiso 1 1 calc R U . . .
H18C H 0.1292 0.5939 0.1885 0.076 Uiso 1 1 calc R U . . .
C19 C 0.4142(7) 0.5046(5) 0.1682(2) 0.0493(13) Uani 1 1 d . . . . .
H19A H 0.5000 0.5190 0.1345 0.074 Uiso 1 1 calc R U . . .
H19B H 0.3134 0.5145 0.1437 0.074 Uiso 1 1 calc R U . . .
H19C H 0.4223 0.4422 0.1829 0.074 Uiso 1 1 calc R U . . .
C20 C 0.7213(7) 0.5396(4) 0.2604(3) 0.0483(16) Uani 1 1 d . . . . .
H20A H 0.7826 0.5844 0.2340 0.072 Uiso 1 1 calc R U . . .
H20B H 0.7112 0.4863 0.2300 0.072 Uiso 1 1 calc R U . . .
H20C H 0.7746 0.5245 0.3063 0.072 Uiso 1 1 calc R U . . .
C21 C 0.4537(9) 0.2916(4) 0.3185(4) 0.0563(18) Uani 1 1 d . . . . .
H21A H 0.4776 0.2665 0.2697 0.068 Uiso 1 1 calc R U . . .
H21B H 0.4218 0.2425 0.3513 0.068 Uiso 1 1 calc R U . . .
C22 C 0.5946(8) 0.3363(4) 0.3485(4) 0.0541(18) Uani 1 1 d . . . . .
H22A H 0.6820 0.2941 0.3503 0.081 Uiso 1 1 calc R U . . .
H22B H 0.5721 0.3580 0.3980 0.081 Uiso 1 1 calc R U . . .
H22C H 0.6229 0.3865 0.3169 0.081 Uiso 1 1 calc R U . . .
C23 C 0.1858(9) 0.3193(4) 0.2841(4) 0.060(2) Uani 1 1 d . . . . .
H23A H 0.1402 0.2774 0.3200 0.073 Uiso 1 1 calc R U . . .
H23B H 0.2080 0.2862 0.2384 0.073 Uiso 1 1 calc R U . . .
C24 C 0.0722(8) 0.3909(4) 0.2688(4) 0.0556(18) Uani 1 1 d . . . . .
H24A H -0.0261 0.3651 0.2509 0.083 Uiso 1 1 calc R U . . .
H24B H 0.1155 0.4309 0.2315 0.083 Uiso 1 1 calc R U . . .
H24C H 0.0519 0.4244 0.3139 0.083 Uiso 1 1 calc R U . . .
Yb1 Yb 0.35270(2) 0.50106(2) 0.37133(2) 0.02013(5) Uani 1 1 d . . . . .
O1 O 0.3284(5) 0.3552(2) 0.3126(2) 0.0371(11) Uani 1 1 d . . . . .

loop_
_atom_site_aniso_label
_atom_site_aniso_U_11
_atom_site_aniso_U_22
_atom_site_aniso_U_33
_atom_site_aniso_U_23
_atom_site_aniso_U_13
_atom_site_aniso_U_12
C1 0.045(3) 0.024(3) 0.031(3) 0.009(2) 0.016(3) 0.008(3)
C2 0.032(3) 0.026(3) 0.024(3) 0.001(2) 0.014(3) 0.001(3)
C3 0.037(4) 0.026(3) 0.022(3) 0.001(2) 0.010(3) 0.010(3)
C4 0.031(3) 0.030(3) 0.020(3) -0.005(2) 0.005(2) -0.003(2)
C5 0.029(3) 0.047(3) 0.019(2) 0.006(2) 0.004(2) 0.011(2)
C6 0.094(6) 0.028(3) 0.068(5) 0.018(3) 0.038(4) 0.013(3)
C7 0.049(4) 0.048(4) 0.046(4) -0.006(3) 0.016(3) -0.020(3)
C8 0.036(3) 0.043(3) 0.040(3) -0.002(3) 0.006(3) 0.009(3)
C9 0.054(4) 0.046(3) 0.032(3) -0.017(3) 0.007(3) -0.009(3)
C10 0.040(3) 0.089(5) 0.035(3) 0.011(3) 0.000(3) 0.020(3)
C11 0.025(2) 0.038(3) 0.022(2) 0.005(2) 0.002(2) -0.001(2)
C12 0.025(3) 0.028(2) 0.027(3) 0.0035(19) -0.005(2) -0.009(2)
C13 0.033(3) 0.023(2) 0.025(3) 0.0053(19) 0.001(2) -0.002(2)
C14 0.026(3) 0.037(3) 0.026(3) 0.010(2) -0.003(2) -0.004(2)
C15 0.036(3) 0.034(3) 0.018(2) 0.0007(19) 0.001(2) -0.007(2)
C16 0.049(4) 0.056(4) 0.041(4) 0.001(3) -0.012(3) -0.020(3)
C17 0.060(4) 0.029(3) 0.049(4) 0.006(2) 0.016(3) 0.006(3)
C18 0.032(3) 0.057(4) 0.063(4) 0.022(3) -0.010(3) -0.003(3)
C19 0.071(4) 0.055(3) 0.022(2) -0.007(4) 0.005(2) -0.015(5)
C20 0.031(3) 0.061(4) 0.053(4) 0.008(3) 0.012(3) 0.000(3)
C21 0.071(5) 0.039(3) 0.059(4) -0.011(3) 0.007(4) 0.023(4)
C22 0.048(4) 0.052(4) 0.062(5) 0.003(3) 0.016(4) 0.020(3)
C23 0.069(5) 0.044(4) 0.068(5) -0.024(3) -0.007(4) -0.009(4)
C24 0.046(4) 0.061(4) 0.060(4) -0.010(3) -0.005(4) -0.012(4)
Yb1 0.02488(8) 0.01729(7) 0.01823(8) -0.00054(16) 0.00393(6) -0.00039(16)
O1 0.042(3) 0.0265(19) 0.042(3) -0.0132(18) 0.009(2) -0.005(2)

loop_
_atom_type_symbol
_atom_type_description
_atom_type_scat_dispersion_real
_atom_type_scat_dispersion_imag
_atom_type_scat_source
C C 0.0033 0.0016 'International Tables Vol C Tables 4.2.6.8 and 6.1.1.4'
H H 0.0000 0.0000 'International Tables Vol C Tables 4.2.6.8 and 6.1.1.4'
Yb Yb -0.3850 5.5486 'International Tables Vol C Tables 4.2.6.8 and 6.1.1.4'
O O 0.0106 0.0060 'International Tables Vol C Tables 4.2.6.8 and 6.1.1.4'

loop_
_geom_angle_atom_site_label_1
_geom_angle_atom_site_label_2
_geom_angle_atom_site_label_3
_geom_angle
_geom_angle_site_symmetry_1
_geom_angle_site_symmetry_3
_geom_angle_publ_flag
C2 C1 C5 107.9(5) . . ?
C2 C1 C6 125.2(6) . . ?
C5 C1 C6 126.3(6) . . ?
C2 C1 Yb1 74.8(3) . . ?
C5 C1 Yb1 74.5(3) . . ?
C6 C1 Yb1 123.5(4) . . ?
C1 C2 C3 109.0(8) . . ?
C1 C2 C7 126.4(5) . . ?
C3 C2 C7 124.0(8) . . ?
C1 C2 Yb1 75.4(4) . . ?
C3 C2 Yb1 74.1(5) . . ?
C7 C2 Yb1 124.0(4) . . ?
C4 C3 C2 106.9(7) . . ?
C4 C3 C8 127.0(5) . . ?
C2 C3 C8 125.5(9) . . ?
C4 C3 Yb1 74.9(4) . . ?
C2 C3 Yb1 75.3(5) . . ?
C8 C3 Yb1 122.4(4) . . ?
C5 C4 C3 108.0(5) . . ?
C5 C4 C9 124.9(5) . . ?
C3 C4 C9 126.2(5) . . ?
C5 C4 Yb1 75.2(3) . . ?
C3 C4 Yb1 74.4(3) . . ?
C9 C4 Yb1 125.0(3) . . ?
C4 C5 C1 108.2(4) . . ?
C4 C5 C10 125.1(5) . . ?
C1 C5 C10 126.6(5) . . ?
C4 C5 Yb1 74.5(3) . . ?
C1 C5 Yb1 75.1(3) . . ?
C10 C5 Yb1 120.7(3) . . ?
C15 C11 C12 109.0(5) . . ?
C15 C11 C20 125.5(5) . . ?
C12 C11 C20 124.7(5) . . ?
C15 C11 Yb1 75.8(3) . . ?
C12 C11 Yb1 73.9(3) . . ?
C20 C11 Yb1 124.6(3) . . ?
C11 C12 C13 107.3(5) . . ?
C11 C12 C16 125.7(5) . . ?
C13 C12 C16 126.7(5) . . ?
C11 C12 Yb1 75.9(3) . . ?
C13 C12 Yb1 74.3(3) . . ?
C16 C12 Yb1 120.3(3) . . ?
C12 C13 C14 108.1(5) . . ?
C12 C13 C17 126.4(5) . . ?
C14 C13 C17 124.5(5) . . ?
C12 C13 Yb1 75.1(3) . . ?
C14 C13 Yb1 76.2(3) . . ?
C17 C13 Yb1 124.0(4) . . ?
C15 C14 C13 107.6(5) . . ?
C15 C14 C18 127.5(5) . . ?
C13 C14 C18 124.6(5) . . ?
C15 C14 Yb1 75.7(3) . . ?
C13 C14 Yb1 73.3(3) . . ?
C18 C14 Yb1 121.1(4) . . ?
C11 C15 C14 107.9(4) . . ?
C11 C15 C19 125.7(5) . . ?
C14 C15 C19 126.2(5) . . ?
C11 C15 Yb1 74.3(3) . . ?
C14 C15 Yb1 74.2(3) . . ?
C19 C15 Yb1 121.8(3) . . ?
O1 C21 C22 109.0(5) . . ?
O1 C23 C24 110.5(5) . . ?
O1 Yb1 C13 134.15(15) . . ?
O1 Yb1 C3 120.92(18) . . ?
C13 Yb1 C3 93.86(17) . . ?
O1 Yb1 C12 129.04(16) . . ?
C13 Yb1 C12 30.61(17) . . ?
C3 Yb1 C12 109.85(17) . . ?
O1 Yb1 C4 133.60(15) . . ?
C13 Yb1 C4 91.72(16) . . ?
C3 Yb1 C4 30.6(2) . . ?
C12 Yb1 C4 93.04(15) . . ?
O1 Yb1 C2 90.83(15) . . ?
C13 Yb1 C2 122.52(18) . . ?
C3 Yb1 C2 30.64(13) . . ?
C12 Yb1 C2 140.12(16) . . ?
C4 Yb1 C2 50.14(17) . . ?
O1 Yb1 C5 107.45(15) . . ?
C13 Yb1 C5 118.02(17) . . ?
C3 Yb1 C5 50.37(17) . . ?
C12 Yb1 C5 107.71(16) . . ?
C4 Yb1 C5 30.38(17) . . ?
C2 Yb1 C5 49.7(2) . . ?
O1 Yb1 C1 83.42(16) . . ?
C13 Yb1 C1 141.17(17) . . ?
C3 Yb1 C1 50.31(17) . . ?
C12 Yb1 C1 138.02(18) . . ?
C4 Yb1 C1 50.18(18) . . ?
C2 Yb1 C1 29.9(2) . . ?
C5 Yb1 C1 30.32(17) . . ?
O1 Yb1 C11 98.79(14) . . ?
C13 Yb1 C11 49.96(17) . . ?
C3 Yb1 C11 139.94(17) . . ?
C12 Yb1 C11 30.25(15) . . ?
C4 Yb1 C11 120.98(16) . . ?
C2 Yb1 C11 170.36(16) . . ?
C5 Yb1 C11 125.58(16) . . ?
C1 Yb1 C11 150.64(17) . . ?
O1 Yb1 C14 104.75(17) . . ?
C13 Yb1 C14 30.53(16) . . ?
C3 Yb1 C14 109.50(17) . . ?
C12 Yb1 C14 50.30(15) . . ?
C4 Yb1 C14 118.72(17) . . ?
C2 Yb1 C14 128.28(19) . . ?
C5 Yb1 C14 147.73(17) . . ?
C1 Yb1 C14 157.94(18) . . ?
C11 Yb1 C14 49.63(15) . . ?
O1 Yb1 C15 85.70(14) . . ?
C13 Yb1 C15 50.04(16) . . ?
C3 Yb1 C15 139.54(17) . . ?
C12 Yb1 C15 49.94(15) . . ?
C4 Yb1 C15 140.61(15) . . ?
C2 Yb1 C15 153.5(2) . . ?
C5 Yb1 C15 155.27(16) . . ?
C1 Yb1 C15 168.79(16) . . ?
C11 Yb1 C15 29.82(15) . . ?
C14 Yb1 C15 30.13(16) . . ?
C23 O1 C21 114.0(5) . . ?
C23 O1 Yb1 124.8(4) . . ?
C21 O1 Yb1 120.1(4) . . ?

loop_
_geom_bond_atom_site_label_1
_geom_bond_atom_site_label_2
_geom_bond_distance
_geom_bond_site_symmetry_2
_geom_bond_publ_flag
C1 C2 1.391(10) . ?
C1 C5 1.411(8) . ?
C1 C6 1.517(7) . ?
C1 Yb1 2.702(5) . ?
C2 C3 1.419(6) . ?
C2 C7 1.518(10) . ?
C2 Yb1 2.694(7) . ?
C3 C4 1.417(11) . ?
C3 C8 1.500(9) . ?
C3 Yb1 2.678(6) . ?
C4 C5 1.410(8) . ?
C4 C9 1.509(7) . ?
C4 Yb1 2.685(5) . ?
C5 C10 1.524(7) . ?
C5 Yb1 2.694(5) . ?
C11 C15 1.399(7) . ?
C11 C12 1.407(7) . ?
C11 C20 1.516(7) . ?
C11 Yb1 2.709(5) . ?
C12 C13 1.414(8) . ?
C12 C16 1.506(7) . ?
C12 Yb1 2.684(5) . ?
C13 C14 1.418(7) . ?
C13 C17 1.520(8) . ?
C13 Yb1 2.674(5) . ?
C14 C15 1.413(7) . ?
C14 C18 1.502(7) . ?
C14 Yb1 2.710(5) . ?
C15 C19 1.500(7) . ?
C15 Yb1 2.728(5) . ?
C21 O1 1.439(7) . ?
C21 C22 1.482(10) . ?
C23 O1 1.428(8) . ?
C23 C24 1.476(9) . ?
Yb1 O1 2.454(4) . ?
